data_8107067
loop_
_publ_author_name
'Zheng, Huirong'
'Lou, Benyong'
'Zhang, Mei'

_publ_section_title
;
 Crystal structure of
 bis(benzoato-\kO)bis(4,4&#x2032;-((1H-1,2,4-triazol-1-yl)methylene)dibenzonitrile-\kN)zinc(II),
 C48H32N10O4Zn
;
_journal_issue 3
_journal_name_full 'Zeitschrift f\"ur Kristallographie - New Crystal Structures'
_journal_page_first 971
_journal_page_last 973
_journal_paper_doi 10.1515/ncrs-2016-0027
_journal_volume 231
_journal_year 2016
_chemical_formula_moiety 'C48 H32 N10 O4 Zn'
_chemical_formula_sum 'C48 H32 N10 O4 Zn'
_chemical_formula_weight 878.21
_space_group_IT_number 14
_space_group_name_Hall '-P 2ybc'
_space_group_name_H-M_alt 'P 1 21/c 1'
_symmetry_cell_setting monoclinic
_symmetry_space_group_name_H-M 'P 1 21/c 1'
_atom_sites_solution_hydrogens geom
_atom_sites_solution_primary direct
_atom_sites_solution_secondary difmap
_cell_angle_alpha 90.00
_cell_angle_beta 111.632(4)
_cell_angle_gamma 90.00
_cell_formula_units_Z 4
_cell_length_a 18.661(7)
_cell_length_b 12.003(4)
_cell_length_c 21.043(8)
_cell_measurement_reflns_used 8949
_cell_measurement_temperature 293(2)
_cell_measurement_theta_max 21.5127
_cell_measurement_theta_min 2.3483
_cell_volume 4381(3)
_computing_cell_refinement 'CrystalClear '
_computing_data_collection 'CrystalClear (Rigaku, 2000)'
_computing_data_reduction 'CrystalClear '
_computing_molecular_graphics 'X-Seed (Barbour, 2001)'
_computing_publication_material 'SHELXL-97 (Sheldrick, 2008)'
_computing_structure_refinement 'SHELXL-97 (Sheldrick, 2008)'
_computing_structure_solution 'SHELXS-97 (Sheldrick, 2008)'
_diffrn_ambient_temperature 293(2)
_diffrn_measured_fraction_theta_full 0.998
_diffrn_measured_fraction_theta_max 0.998
_diffrn_measurement_device_type CCD
_diffrn_measurement_method CCD_Profile_fitting
_diffrn_radiation_monochromator graphite
_diffrn_radiation_source 'fine-focus sealed tube'
_diffrn_radiation_type MoK\a
_diffrn_radiation_wavelength 0.71073
_diffrn_reflns_av_R_equivalents 0.0436
_diffrn_reflns_av_sigmaI/netI 0.0328
_diffrn_reflns_limit_h_max 24
_diffrn_reflns_limit_h_min -24
_diffrn_reflns_limit_k_max 15
_diffrn_reflns_limit_k_min -15
_diffrn_reflns_limit_l_max 27
_diffrn_reflns_limit_l_min -27
_diffrn_reflns_number 49684
_diffrn_reflns_theta_full 27.52
_diffrn_reflns_theta_max 27.52
_diffrn_reflns_theta_min 2.11
_exptl_absorpt_coefficient_mu 0.617
_exptl_absorpt_correction_T_max 1.0000
_exptl_absorpt_correction_T_min 0.9679
_exptl_absorpt_correction_type multi-scan
_exptl_absorpt_process_details 'CrystalClear (Rigaku, 2000)'
_exptl_crystal_colour colorless
_exptl_crystal_density_diffrn 1.331
_exptl_crystal_density_method 'not measured'
_exptl_crystal_description prism
_exptl_crystal_F_000 1808
_exptl_crystal_size_max 0.50
_exptl_crystal_size_mid 0.15
_exptl_crystal_size_min 0.10
_refine_diff_density_max 0.245
_refine_diff_density_min -0.319
_refine_diff_density_rms 0.041
_refine_ls_extinction_method none
_refine_ls_goodness_of_fit_ref 1.092
_refine_ls_hydrogen_treatment constr
_refine_ls_matrix_type full
_refine_ls_number_parameters 568
_refine_ls_number_reflns 10071
_refine_ls_number_restraints 0
_refine_ls_restrained_S_all 1.092
_refine_ls_R_factor_all 0.0790
_refine_ls_R_factor_gt 0.0539
_refine_ls_shift/su_max 0.001
_refine_ls_shift/su_mean 0.000
_refine_ls_structure_factor_coef Fsqd
_refine_ls_weighting_details 'calc w=1/[\s^2^(Fo^2^)+(0.0422P)^2^+1.6072P] where P=(Fo^2^+2Fc^2^)/3'
_refine_ls_weighting_scheme calc
_refine_ls_wR_factor_gt 0.1093
_refine_ls_wR_factor_ref 0.1210
_reflns_number_gt 7429
_reflns_number_total 10071
_reflns_threshold_expression >2sigma(I)
_cod_data_source_file suppl_ncrs-2016-0027_suppl.cif
_cod_data_source_block lou
_cod_depositor_comments
;
The following automatic conversions were performed:

data item '_exptl_absorpt_correction_type' value 'Multi-scan' was
changed to 'multi-scan' in accordance with the built-in table derived
from the CIF Core dictionary named 'cif_core.dic' version 2.4.5 last
updated on 2014-11-21.

Automatic conversion script
Id: cif_fix_values 8738 2021-04-28 16:35:53Z antanas 
;
_cod_original_sg_symbol_H-M P2(1)/c
_cod_database_code 8107067

loop_
_symmetry_equiv_pos_as_xyz
'x, y, z'
'-x, y+1/2, -z+1/2'
'-x, -y, -z'
'x, -y-1/2, z-1/2'

loop_
_atom_site_label
_atom_site_type_symbol
_atom_site_fract_x
_atom_site_fract_y
_atom_site_fract_z
_atom_site_U_iso_or_equiv
_atom_site_adp_type
_atom_site_occupancy
_atom_site_symmetry_multiplicity
_atom_site_calc_flag
_atom_site_refinement_flags
_atom_site_disorder_assembly
_atom_site_disorder_group
Zn1 Zn 0.024173(16) 0.71286(2) 0.294170(14) 0.04800(10) Uani 1 1 d . . .
O1 O 0.00404(11) 0.61182(16) 0.21658(8) 0.0620(5) Uani 1 1 d . . .
O2 O -0.01107(12) 0.77855(17) 0.16890(9) 0.0676(5) Uani 1 1 d . . .
O3 O 0.13526(11) 0.56713(16) 0.37519(9) 0.0659(5) Uani 1 1 d . . .
O4 O 0.03279(11) 0.64802(17) 0.38248(9) 0.0659(5) Uani 1 1 d . . .
N1 N -0.07519(11) 0.79781(17) 0.28120(10) 0.0487(5) Uani 1 1 d . . .
N2 N -0.18358(13) 0.8389(2) 0.29814(12) 0.0710(7) Uani 1 1 d . . .
N3 N -0.17450(11) 0.90672(17) 0.24965(10) 0.0492(5) Uani 1 1 d . . .
N4 N -0.54448(19) 0.7804(3) -0.04506(17) 0.1069(11) Uani 1 1 d . . .
N5 N -0.2953(3) 1.2685(3) 0.4753(2) 0.1288(14) Uani 1 1 d . . .
N6 N 0.11453(11) 0.81663(17) 0.31135(10) 0.0499(5) Uani 1 1 d . . .
N7 N 0.18636(13) 0.95667(19) 0.29639(12) 0.0649(6) Uani 1 1 d . . .
N8 N 0.22948(11) 0.88425(18) 0.34563(10) 0.0536(5) Uani 1 1 d . . .
N9 N 0.4814(3) 0.9990(5) 0.1473(2) 0.171(2) Uani 1 1 d . . .
N10 N 0.3917(3) 1.2372(4) 0.6615(2) 0.1615(19) Uani 1 1 d . . .
C1 C -0.01697(14) 0.6756(2) 0.16391(13) 0.0542(6) Uani 1 1 d . . .
C2 C -0.05111(16) 0.6228(3) 0.09570(13) 0.0614(7) Uani 1 1 d . . .
C3 C -0.0511(2) 0.5091(3) 0.08770(17) 0.0841(10) Uani 1 1 d . . .
H3 H -0.0276 0.4624 0.1263 0.101 Uiso 1 1 calc R . .
C4 C -0.0856(3) 0.4624(4) 0.0228(2) 0.1206(16) Uani 1 1 d . . .
H4 H -0.0858 0.3840 0.0167 0.145 Uiso 1 1 calc R . .
C5 C -0.08606(19) 0.6902(3) 0.03914(15) 0.0797(9) Uani 1 1 d . . .
H5 H -0.0856 0.7688 0.0445 0.096 Uiso 1 1 calc R . .
C6 C -0.1212(3) 0.6444(4) -0.02421(17) 0.1134(15) Uani 1 1 d . . .
H6 H -0.1467 0.6907 -0.0625 0.136 Uiso 1 1 calc R . .
C7 C -0.1194(3) 0.5316(5) -0.0322(2) 0.1304(18) Uani 1 1 d . . .
H7 H -0.1419 0.5004 -0.0766 0.156 Uiso 1 1 calc R . .
C8 C 0.09392(15) 0.5904(2) 0.40786(12) 0.0515(6) Uani 1 1 d . . .
C9 C 0.11603(15) 0.5537(2) 0.48043(12) 0.0536(6) Uani 1 1 d . . .
C10 C 0.07413(17) 0.5874(2) 0.51909(13) 0.0638(7) Uani 1 1 d . . .
H10 H 0.0294 0.6320 0.4988 0.077 Uiso 1 1 calc R . .
C11 C 0.0965(2) 0.5569(3) 0.58687(16) 0.0826(10) Uani 1 1 d . . .
H11 H 0.0669 0.5796 0.6128 0.099 Uiso 1 1 calc R . .
C12 C 0.18132(19) 0.4891(3) 0.51057(16) 0.0770(9) Uani 1 1 d . . .
H12 H 0.2106 0.4647 0.4846 0.092 Uiso 1 1 calc R . .
C13 C 0.2036(2) 0.4601(3) 0.57947(18) 0.0984(12) Uani 1 1 d . . .
H13 H 0.2486 0.4164 0.6007 0.118 Uiso 1 1 calc R . .
C14 C 0.1609(3) 0.4947(3) 0.61641(17) 0.0948(12) Uani 1 1 d . . .
H14 H 0.1765 0.4748 0.6633 0.114 Uiso 1 1 calc R . .
C15 C -0.12216(16) 0.7759(2) 0.31516(14) 0.0637(7) Uani 1 1 d . . .
H15 H -0.1116 0.7191 0.3489 0.076 Uiso 1 1 calc R . .
C16 C -0.11055(13) 0.8812(2) 0.24013(12) 0.0487(6) Uani 1 1 d . . .
H16 H -0.0925 0.9169 0.2086 0.058 Uiso 1 1 calc R . .
C17 C -0.23137(13) 0.9929(2) 0.21414(12) 0.0496(6) Uani 1 1 d . . .
H17 H -0.2054 1.0453 0.1925 0.059 Uiso 1 1 calc R . .
C18 C -0.25181(14) 1.0597(2) 0.26697(13) 0.0512(6) Uani 1 1 d . . .
C19 C -0.31617(18) 1.0398(3) 0.28203(17) 0.0761(9) Uani 1 1 d . . .
H19 H -0.3527 0.9860 0.2563 0.091 Uiso 1 1 calc R . .
C20 C -0.3287(2) 1.0965(3) 0.33390(18) 0.0851(10) Uani 1 1 d . . .
H20 H -0.3733 1.0805 0.3439 0.102 Uiso 1 1 calc R . .
C21 C -0.20224(17) 1.1423(2) 0.30312(15) 0.0660(7) Uani 1 1 d . . .
H21 H -0.1584 1.1599 0.2923 0.079 Uiso 1 1 calc R . .
C22 C -0.2150(2) 1.1999(3) 0.35455(16) 0.0769(9) Uani 1 1 d . . .
H22 H -0.1801 1.2567 0.3786 0.092 Uiso 1 1 calc R . .
C23 C -0.27756(19) 1.1759(3) 0.37128(15) 0.0693(8) Uani 1 1 d . . .
C24 C -0.2878(3) 1.2291(3) 0.4287(2) 0.0939(11) Uani 1 1 d . . .
C25 C -0.29917(14) 0.9427(2) 0.15703(13) 0.0509(6) Uani 1 1 d . . .
C26 C -0.32436(15) 0.9936(2) 0.09378(13) 0.0611(7) Uani 1 1 d . . .
H26 H -0.2985 1.0581 0.0870 0.073 Uiso 1 1 calc R . .
C27 C -0.38684(16) 0.9520(3) 0.04005(15) 0.0693(8) Uani 1 1 d . . .
H27 H -0.4035 0.9872 -0.0034 0.083 Uiso 1 1 calc R . .
C28 C -0.33759(17) 0.8484(2) 0.16586(15) 0.0675(8) Uani 1 1 d . . .
H28 H -0.3205 0.8118 0.2089 0.081 Uiso 1 1 calc R . .
C29 C -0.40002(18) 0.8076(3) 0.11282(17) 0.0738(8) Uani 1 1 d . . .
H29 H -0.4264 0.7435 0.1194 0.089 Uiso 1 1 calc R . .
C30 C -0.42449(16) 0.8598(3) 0.04998(15) 0.0654(7) Uani 1 1 d . . .
C31 C -0.4912(2) 0.8155(3) -0.00416(19) 0.0814(9) Uani 1 1 d . . .
C32 C 0.18625(14) 0.8030(2) 0.35430(12) 0.0500(6) Uani 1 1 d . . .
H32 H 0.2040 0.7440 0.3864 0.060 Uiso 1 1 calc R . .
C33 C 0.11758(15) 0.9109(2) 0.27711(14) 0.0599(7) Uani 1 1 d . . .
H33 H 0.0737 0.9414 0.2421 0.072 Uiso 1 1 calc R . .
C34 C 0.31308(14) 0.9002(2) 0.38210(13) 0.0552(6) Uani 1 1 d . . .
H34 H 0.3343 0.8276 0.4044 0.066 Uiso 1 1 calc R . .
C35 C 0.35066(14) 0.9241(2) 0.33071(13) 0.0552(6) Uani 1 1 d . . .
C36 C 0.38329(18) 0.8377(3) 0.30737(15) 0.0714(8) Uani 1 1 d . . .
H36 H 0.3828 0.7642 0.3239 0.086 Uiso 1 1 calc R . .
C37 C 0.41682(19) 0.8586(3) 0.25970(17) 0.0847(10) Uani 1 1 d . . .
H37 H 0.4390 0.7992 0.2433 0.102 Uiso 1 1 calc R . .
C38 C 0.35254(18) 1.0300(3) 0.30647(16) 0.0732(8) Uani 1 1 d . . .
H38 H 0.3308 1.0900 0.3226 0.088 Uiso 1 1 calc R . .
C39 C 0.3856(2) 1.0496(3) 0.25914(17) 0.0864(10) Uani 1 1 d . . .
H39 H 0.3859 1.1230 0.2423 0.104 Uiso 1 1 calc R . .
C40 C 0.41804(18) 0.9649(4) 0.23611(15) 0.0799(9) Uani 1 1 d . . .
C41 C 0.4536(3) 0.9847(5) 0.1861(2) 0.1186(15) Uani 1 1 d . . .
C42 C 0.32949(15) 0.9863(2) 0.43918(13) 0.0564(6) Uani 1 1 d . . .
C43 C 0.39892(17) 0.9800(3) 0.49233(15) 0.0740(8) Uani 1 1 d . . .
H43 H 0.4359 0.9267 0.4908 0.089 Uiso 1 1 calc R . .
C44 C 0.41626(19) 1.0494(3) 0.54778(16) 0.0823(10) Uani 1 1 d . . .
H44 H 0.4649 1.0435 0.5842 0.099 Uiso 1 1 calc R . .
C45 C 0.2790(2) 1.0671(3) 0.44067(19) 0.0948(11) Uani 1 1 d . . .
H45 H 0.2314 1.0750 0.4032 0.114 Uiso 1 1 calc R . .
C46 C 0.2963(2) 1.1386(3) 0.4967(2) 0.1032(12) Uani 1 1 d . . .
H46 H 0.2610 1.1954 0.4971 0.124 Uiso 1 1 calc R . .
C47 C 0.3644(2) 1.1263(3) 0.55102(17) 0.0782(9) Uani 1 1 d . . .
C48 C 0.3798(2) 1.1911(4) 0.6117(2) 0.1107(14) Uani 1 1 d . . .

loop_
_atom_site_aniso_label
_atom_site_aniso_U_11
_atom_site_aniso_U_22
_atom_site_aniso_U_33
_atom_site_aniso_U_23
_atom_site_aniso_U_13
_atom_site_aniso_U_12
Zn1 0.04567(16) 0.05556(19) 0.04278(16) -0.00041(13) 0.01633(12) -0.00069(13)
O1 0.0714(12) 0.0660(12) 0.0434(10) -0.0009(9) 0.0151(9) 0.0026(9)
O2 0.0854(14) 0.0647(13) 0.0543(11) -0.0063(9) 0.0277(10) -0.0119(10)
O3 0.0768(13) 0.0743(13) 0.0543(10) -0.0001(9) 0.0333(10) 0.0091(10)
O4 0.0603(11) 0.0844(14) 0.0543(11) 0.0184(10) 0.0226(9) 0.0142(10)
N1 0.0456(11) 0.0551(12) 0.0453(11) 0.0078(9) 0.0168(9) 0.0029(9)
N2 0.0623(14) 0.0885(18) 0.0742(16) 0.0376(14) 0.0393(13) 0.0215(13)
N3 0.0453(11) 0.0552(12) 0.0483(11) 0.0125(9) 0.0186(9) 0.0039(9)
N4 0.085(2) 0.108(2) 0.100(2) -0.028(2) 0.0033(18) -0.0163(18)
N5 0.173(4) 0.124(3) 0.112(3) -0.040(2) 0.079(3) -0.028(3)
N6 0.0478(12) 0.0574(13) 0.0433(11) -0.0012(9) 0.0152(9) -0.0041(9)
N7 0.0530(13) 0.0649(15) 0.0665(14) 0.0187(12) 0.0098(11) -0.0039(11)
N8 0.0476(12) 0.0544(13) 0.0511(12) 0.0057(10) 0.0092(10) -0.0051(10)
N9 0.167(4) 0.259(6) 0.135(3) 0.044(4) 0.110(3) 0.057(4)
N10 0.157(4) 0.198(4) 0.142(4) -0.100(3) 0.069(3) -0.021(3)
C1 0.0506(15) 0.0666(18) 0.0467(14) -0.0084(13) 0.0194(12) -0.0076(12)
C2 0.0654(17) 0.075(2) 0.0447(14) -0.0081(13) 0.0218(13) -0.0127(14)
C3 0.112(3) 0.080(2) 0.0642(19) -0.0154(17) 0.0363(19) -0.015(2)
C4 0.175(5) 0.104(3) 0.092(3) -0.045(3) 0.060(3) -0.051(3)
C5 0.088(2) 0.098(2) 0.0484(16) 0.0002(16) 0.0197(16) -0.0150(19)
C6 0.141(4) 0.142(4) 0.0457(19) -0.010(2) 0.020(2) -0.036(3)
C7 0.175(5) 0.158(5) 0.057(2) -0.038(3) 0.042(3) -0.057(4)
C8 0.0574(15) 0.0510(15) 0.0457(13) -0.0012(11) 0.0185(12) -0.0036(12)
C9 0.0618(16) 0.0519(15) 0.0435(13) 0.0042(11) 0.0153(12) -0.0054(12)
C10 0.0734(18) 0.0702(18) 0.0503(15) -0.0046(13) 0.0258(14) -0.0162(15)
C11 0.108(3) 0.092(2) 0.0523(17) -0.0054(17) 0.0348(18) -0.030(2)
C12 0.086(2) 0.074(2) 0.0657(19) 0.0146(16) 0.0219(17) 0.0156(17)
C13 0.115(3) 0.082(2) 0.071(2) 0.0235(19) 0.002(2) 0.013(2)
C14 0.138(4) 0.086(3) 0.0523(18) 0.0101(18) 0.025(2) -0.027(2)
C15 0.0618(17) 0.0730(19) 0.0626(16) 0.0266(14) 0.0305(14) 0.0159(14)
C16 0.0454(13) 0.0554(15) 0.0455(13) 0.0055(11) 0.0169(11) -0.0024(11)
C17 0.0466(13) 0.0488(14) 0.0506(14) 0.0094(11) 0.0148(11) 0.0016(11)
C18 0.0470(13) 0.0489(14) 0.0535(14) 0.0090(11) 0.0138(11) -0.0001(11)
C19 0.0685(19) 0.078(2) 0.092(2) -0.0269(18) 0.0416(18) -0.0245(16)
C20 0.081(2) 0.092(2) 0.101(3) -0.024(2) 0.056(2) -0.0174(19)
C21 0.0621(17) 0.0666(19) 0.0703(18) -0.0021(15) 0.0254(15) -0.0134(14)
C22 0.083(2) 0.069(2) 0.076(2) -0.0148(16) 0.0253(18) -0.0192(17)
C23 0.084(2) 0.0600(18) 0.0654(18) -0.0043(14) 0.0299(16) -0.0019(16)
C24 0.126(3) 0.081(2) 0.085(2) -0.017(2) 0.049(2) -0.014(2)
C25 0.0492(14) 0.0499(14) 0.0521(14) 0.0052(11) 0.0167(11) 0.0082(11)
C26 0.0558(16) 0.0654(18) 0.0563(15) 0.0092(13) 0.0138(13) -0.0001(13)
C27 0.0606(17) 0.083(2) 0.0551(16) 0.0047(15) 0.0107(14) 0.0034(16)
C28 0.0690(18) 0.0579(17) 0.0654(17) 0.0099(14) 0.0127(15) -0.0053(14)
C29 0.071(2) 0.0563(18) 0.084(2) -0.0012(16) 0.0162(17) -0.0082(14)
C30 0.0548(16) 0.0641(18) 0.0669(18) -0.0147(15) 0.0101(14) 0.0041(14)
C31 0.067(2) 0.078(2) 0.086(2) -0.0204(18) 0.0126(18) 0.0019(17)
C32 0.0508(14) 0.0527(15) 0.0440(13) 0.0008(11) 0.0145(11) -0.0052(11)
C33 0.0522(15) 0.0633(17) 0.0574(16) 0.0043(13) 0.0122(13) -0.0034(13)
C34 0.0487(14) 0.0557(16) 0.0533(14) -0.0009(12) 0.0097(12) -0.0043(12)
C35 0.0457(14) 0.0662(18) 0.0487(14) -0.0061(13) 0.0114(11) -0.0055(12)
C36 0.075(2) 0.0670(19) 0.0652(18) -0.0058(15) 0.0180(16) 0.0052(16)
C37 0.080(2) 0.108(3) 0.070(2) -0.016(2) 0.0320(18) 0.015(2)
C38 0.084(2) 0.0654(19) 0.083(2) 0.0021(16) 0.0450(18) 0.0048(16)
C39 0.101(3) 0.087(2) 0.084(2) 0.0137(19) 0.048(2) 0.002(2)
C40 0.067(2) 0.117(3) 0.0565(18) -0.0007(19) 0.0245(15) 0.0043(19)
C41 0.105(3) 0.181(5) 0.088(3) 0.018(3) 0.057(2) 0.025(3)
C42 0.0525(15) 0.0628(17) 0.0559(15) -0.0016(13) 0.0222(13) -0.0086(13)
C43 0.0552(17) 0.091(2) 0.0700(19) -0.0222(17) 0.0160(15) -0.0039(15)
C44 0.067(2) 0.106(3) 0.069(2) -0.0248(19) 0.0185(16) -0.0117(19)
C45 0.069(2) 0.100(3) 0.095(3) -0.026(2) 0.0062(18) 0.0110(19)
C46 0.088(3) 0.104(3) 0.119(3) -0.040(3) 0.040(2) 0.008(2)
C47 0.073(2) 0.092(2) 0.075(2) -0.0323(18) 0.0346(18) -0.0237(18)
C48 0.104(3) 0.131(4) 0.110(3) -0.060(3) 0.054(3) -0.025(3)

loop_
_atom_type_symbol
_atom_type_description
_atom_type_scat_dispersion_real
_atom_type_scat_dispersion_imag
_atom_type_scat_source
C C 0.0033 0.0016 'International Tables Vol C Tables 4.2.6.8 and 6.1.1.4'
H H 0.0000 0.0000 'International Tables Vol C Tables 4.2.6.8 and 6.1.1.4'
N N 0.0061 0.0033 'International Tables Vol C Tables 4.2.6.8 and 6.1.1.4'
O O 0.0106 0.0060 'International Tables Vol C Tables 4.2.6.8 and 6.1.1.4'
Zn Zn 0.2839 1.4301 'International Tables Vol C Tables 4.2.6.8 and 6.1.1.4'

loop_
_geom_angle_atom_site_label_1
_geom_angle_atom_site_label_2
_geom_angle_atom_site_label_3
_geom_angle
_geom_angle_site_symmetry_1
_geom_angle_site_symmetry_3
O1 Zn1 O4 117.85(9) . .
O1 Zn1 N6 115.01(8) . .
O4 Zn1 N6 107.64(8) . .
O1 Zn1 N1 108.19(8) . .
O4 Zn1 N1 94.46(8) . .
N6 Zn1 N1 111.88(9) . .
O1 Zn1 C1 28.53(8) . .
O4 Zn1 C1 144.92(9) . .
N6 Zn1 C1 101.40(8) . .
N1 Zn1 C1 92.54(8) . .
C1 O1 Zn1 104.76(16) . .
C8 O4 Zn1 111.13(16) . .
C16 N1 C15 103.2(2) . .
C16 N1 Zn1 132.18(16) . .
C15 N1 Zn1 124.61(17) . .
C15 N2 N3 102.2(2) . .
C16 N3 N2 110.1(2) . .
C16 N3 C17 127.6(2) . .
N2 N3 C17 122.24(19) . .
C32 N6 C33 103.7(2) . .
C32 N6 Zn1 127.97(17) . .
C33 N6 Zn1 128.06(17) . .
C33 N7 N8 101.7(2) . .
C32 N8 N7 110.9(2) . .
C32 N8 C34 127.4(2) . .
N7 N8 C34 121.8(2) . .
O2 C1 O1 122.1(2) . .
O2 C1 C2 120.1(3) . .
O1 C1 C2 117.9(3) . .
O2 C1 Zn1 75.92(14) . .
O1 C1 Zn1 46.71(12) . .
C2 C1 Zn1 161.9(2) . .
C3 C2 C5 119.7(3) . .
C3 C2 C1 121.6(3) . .
C5 C2 C1 118.7(3) . .
C2 C3 C4 119.8(4) . .
C2 C3 H3 120.1 . .
C4 C3 H3 120.1 . .
C7 C4 C3 119.0(4) . .
C7 C4 H4 120.5 . .
C3 C4 H4 120.5 . .
C6 C5 C2 120.5(4) . .
C6 C5 H5 119.7 . .
C2 C5 H5 119.7 . .
C5 C6 C7 119.6(4) . .
C5 C6 H6 120.2 . .
C7 C6 H6 120.2 . .
C6 C7 C4 121.3(4) . .
C6 C7 H7 119.3 . .
C4 C7 H7 119.3 . .
O3 C8 O4 122.4(2) . .
O3 C8 C9 120.4(2) . .
O4 C8 C9 117.2(2) . .
C10 C9 C12 119.2(3) . .
C10 C9 C8 120.9(2) . .
C12 C9 C8 119.9(3) . .
C11 C10 C9 120.7(3) . .
C11 C10 H10 119.7 . .
C9 C10 H10 119.7 . .
C14 C11 C10 120.0(3) . .
C14 C11 H11 120.0 . .
C10 C11 H11 120.0 . .
C9 C12 C13 119.3(3) . .
C9 C12 H12 120.3 . .
C13 C12 H12 120.3 . .
C14 C13 C12 120.1(4) . .
C14 C13 H13 120.0 . .
C12 C13 H13 120.0 . .
C11 C14 C13 120.7(3) . .
C11 C14 H14 119.7 . .
C13 C14 H14 119.7 . .
N2 C15 N1 114.7(2) . .
N2 C15 H15 122.6 . .
N1 C15 H15 122.6 . .
N3 C16 N1 109.7(2) . .
N3 C16 H16 125.1 . .
N1 C16 H16 125.1 . .
N3 C17 C25 111.0(2) . .
N3 C17 C18 109.00(19) . .
C25 C17 C18 115.3(2) . .
N3 C17 H17 107.0 . .
C25 C17 H17 107.0 . .
C18 C17 H17 107.0 . .
C19 C18 C21 117.7(3) . .
C19 C18 C17 123.4(2) . .
C21 C18 C17 118.8(2) . .
C18 C19 C20 121.1(3) . .
C18 C19 H19 119.5 . .
C20 C19 H19 119.5 . .
C23 C20 C19 120.8(3) . .
C23 C20 H20 119.6 . .
C19 C20 H20 119.6 . .
C22 C21 C18 121.3(3) . .
C22 C21 H21 119.4 . .
C18 C21 H21 119.4 . .
C23 C22 C21 120.5(3) . .
C23 C22 H22 119.7 . .
C21 C22 H22 119.7 . .
C22 C23 C20 118.6(3) . .
C22 C23 C24 120.8(3) . .
C20 C23 C24 120.6(3) . .
N5 C24 C23 178.0(5) . .
C26 C25 C28 118.8(3) . .
C26 C25 C17 118.5(2) . .
C28 C25 C17 122.7(2) . .
C25 C26 C27 120.8(3) . .
C25 C26 H26 119.6 . .
C27 C26 H26 119.6 . .
C30 C27 C26 119.5(3) . .
C30 C27 H27 120.2 . .
C26 C27 H27 120.2 . .
C29 C28 C25 120.5(3) . .
C29 C28 H28 119.8 . .
C25 C28 H28 119.8 . .
C28 C29 C30 119.9(3) . .
C28 C29 H29 120.0 . .
C30 C29 H29 120.0 . .
C27 C30 C29 120.4(3) . .
C27 C30 C31 121.3(3) . .
C29 C30 C31 118.3(3) . .
N4 C31 C30 177.8(4) . .
N6 C32 N8 109.3(2) . .
N6 C32 H32 125.3 . .
N8 C32 H32 125.3 . .
N7 C33 N6 114.4(2) . .
N7 C33 H33 122.8 . .
N6 C33 H33 122.8 . .
N8 C34 C35 109.4(2) . .
N8 C34 C42 111.4(2) . .
C35 C34 C42 114.9(2) . .
N8 C34 H34 106.9 . .
C35 C34 H34 106.9 . .
C42 C34 H34 106.9 . .
C38 C35 C36 119.2(3) . .
C38 C35 C34 121.4(3) . .
C36 C35 C34 119.5(3) . .
C35 C36 C37 119.8(3) . .
C35 C36 H36 120.1 . .
C37 C36 H36 120.1 . .
C40 C37 C36 120.1(3) . .
C40 C37 H37 119.9 . .
C36 C37 H37 119.9 . .
C39 C38 C35 120.5(3) . .
C39 C38 H38 119.7 . .
C35 C38 H38 119.7 . .
C40 C39 C38 120.6(3) . .
C40 C39 H39 119.7 . .
C38 C39 H39 119.7 . .
C39 C40 C37 119.8(3) . .
C39 C40 C41 121.1(4) . .
C37 C40 C41 119.1(4) . .
N9 C41 C40 179.3(6) . .
C45 C42 C43 118.4(3) . .
C45 C42 C34 124.1(3) . .
C43 C42 C34 117.5(3) . .
C42 C43 C44 121.2(3) . .
C42 C43 H43 119.4 . .
C44 C43 H43 119.4 . .
C47 C44 C43 120.4(3) . .
C47 C44 H44 119.8 . .
C43 C44 H44 119.8 . .
C42 C45 C46 120.7(3) . .
C42 C45 H45 119.6 . .
C46 C45 H45 119.6 . .
C47 C46 C45 119.6(3) . .
C47 C46 H46 120.2 . .
C45 C46 H46 120.2 . .
C44 C47 C46 119.4(3) . .
C44 C47 C48 120.1(3) . .
C46 C47 C48 120.4(4) . .
N10 C48 C47 176.3(6) . .

loop_
_geom_bond_atom_site_label_1
_geom_bond_atom_site_label_2
_geom_bond_distance
_geom_bond_site_symmetry_2
Zn1 O1 1.9559(18) .
Zn1 O4 1.9659(19) .
Zn1 N6 2.019(2) .
Zn1 N1 2.044(2) .
Zn1 C1 2.598(3) .
O1 C1 1.283(3) .
O2 C1 1.242(3) .
O3 C8 1.240(3) .
O4 C8 1.271(3) .
N1 C16 1.328(3) .
N1 C15 1.345(3) .
N2 C15 1.308(3) .
N2 N3 1.364(3) .
N3 C16 1.317(3) .
N3 C17 1.473(3) .
N4 C31 1.130(4) .
N5 C24 1.142(4) .
N6 C32 1.320(3) .
N6 C33 1.354(3) .
N7 C33 1.315(3) .
N7 N8 1.365(3) .
N8 C32 1.320(3) .
N8 C34 1.475(3) .
N9 C41 1.131(4) .
N10 C48 1.132(5) .
C1 C2 1.481(3) .
C2 C3 1.375(4) .
C2 C5 1.387(4) .
C3 C4 1.394(5) .
C3 H3 0.9500 .
C4 C7 1.375(6) .
C4 H4 0.9500 .
C5 C6 1.365(4) .
C5 H5 0.9500 .
C6 C7 1.366(6) .
C6 H6 0.9500 .
C7 H7 0.9500 .
C8 C9 1.494(3) .
C9 C10 1.380(4) .
C9 C12 1.386(4) .
C10 C11 1.380(4) .
C10 H10 0.9500 .
C11 C14 1.355(5) .
C11 H11 0.9500 .
C12 C13 1.397(4) .
C12 H12 0.9500 .
C13 C14 1.367(5) .
C13 H13 0.9500 .
C14 H14 0.9500 .
C15 H15 0.9500 .
C16 H16 0.9500 .
C17 C25 1.512(3) .
C17 C18 1.529(3) .
C17 H17 1.0000 .
C18 C19 1.371(4) .
C18 C21 1.378(4) .
C19 C20 1.378(4) .
C19 H19 0.9500 .
C20 C23 1.372(4) .
C20 H20 0.9500 .
C21 C22 1.377(4) .
C21 H21 0.9500 .
C22 C23 1.368(4) .
C22 H22 0.9500 .
C23 C24 1.441(5) .
C25 C26 1.380(3) .
C25 C28 1.388(4) .
C26 C27 1.384(4) .
C26 H26 0.9500 .
C27 C30 1.368(4) .
C27 H27 0.9500 .
C28 C29 1.373(4) .
C28 H28 0.9500 .
C29 C30 1.380(4) .
C29 H29 0.9500 .
C30 C31 1.443(4) .
C32 H32 0.9500 .
C33 H33 0.9500 .
C34 C35 1.518(4) .
C34 C42 1.527(4) .
C34 H34 1.0000 .
C35 C38 1.375(4) .
C35 C36 1.381(4) .
C36 C37 1.387(4) .
C36 H36 0.9500 .
C37 C40 1.373(5) .
C37 H37 0.9500 .
C38 C39 1.372(4) .
C38 H38 0.9500 .
C39 C40 1.360(5) .
C39 H39 0.9500 .
C40 C41 1.455(5) .
C42 C45 1.362(4) .
C42 C43 1.366(4) .
C43 C44 1.371(4) .
C43 H43 0.9500 .
C44 C47 1.358(5) .
C44 H44 0.9500 .
C45 C46 1.397(5) .
C45 H45 0.9500 .
C46 C47 1.368(5) .
C46 H46 0.9500 .
C47 C48 1.431(5) .

loop_
_geom_hbond_atom_site_label_D
_geom_hbond_atom_site_label_H
_geom_hbond_atom_site_label_A
_geom_hbond_distance_DH
_geom_hbond_distance_HA
_geom_hbond_distance_DA
_geom_hbond_angle_DHA
_geom_hbond_site_symmetry_A
C16 H16 O3 0.95 2.44 3.203(3) 137.1 2
C17 H17 O3 1.00 2.28 3.167(3) 147.5 2
C39 H39 N10 0.95 2.42 3.310(5) 155.9 4_585
C34 H34 N4 1.00 2.48 3.334(4) 142.9 4_676
